data_4324763
loop_
_publ_author_name
'Sarah K. Russell'
'Carsten Milsmann'
'Emil Lobkovsky'
'Thomas Weyherm\"uller'
'Paul J. Chirik'

_publ_section_title
;
 Synthesis, Electronic Structure, and Catalytic Activity of Reduced
 Bis(aldimino)pyridine Iron Compounds: Experimental Evidence for Ligand
 Participation
;
_journal_name_full 'Inorganic Chemistry'
_journal_page_first 3159
_journal_page_last 3169
_journal_paper_doi 10.1021/ic102186q
_journal_volume 50
_journal_year 2011
_chemical_formula_moiety 'C35 H45 Fe N3, 0.5(C6 H14)'
_chemical_formula_sum 'C38 H52 Fe N3'
_chemical_formula_weight 606.68
_chemical_name_systematic
; 
 ? 
;
_space_group_IT_number 2
_symmetry_cell_setting triclinic
_symmetry_space_group_name_Hall '-P 1'
_symmetry_space_group_name_H-M 'P -1'
_atom_sites_solution_hydrogens mixed
_atom_sites_solution_primary direct
_atom_sites_solution_secondary difmap
_audit_creation_method SHELXL-97
_cell_angle_alpha 94.958(2)
_cell_angle_beta 104.666(2)
_cell_angle_gamma 109.051(2)
_cell_formula_units_Z 2
_cell_length_a 9.0851(4)
_cell_length_b 12.1329(6)
_cell_length_c 16.6443(7)
_cell_measurement_reflns_used 7776
_cell_measurement_temperature 173(2)
_cell_measurement_theta_max 27.91
_cell_measurement_theta_min 2.40
_cell_volume 1648.76(13)
_computing_cell_refinement 'Bruker SAINT+'
_computing_data_collection 'Bruker APEX2'
_computing_data_reduction 'Bruker SAINT+'
_computing_molecular_graphics 'Bruker SHELXTL'
_computing_publication_material 'Bruker SHELXTL'
_computing_structure_refinement 'SHELXL-97 (Sheldrick, 1997)'
_computing_structure_solution 'SHELXS-97 (Sheldrick, 1990)'
_diffrn_ambient_temperature 173(2)
_diffrn_measured_fraction_theta_full 0.982
_diffrn_measured_fraction_theta_max 0.982
_diffrn_measurement_device_type 'Bruker X8 APEX II diffractometer'
_diffrn_measurement_method 'phi and omega scans'
_diffrn_radiation_monochromator graphite
_diffrn_radiation_source 'fine-focus sealed tube'
_diffrn_radiation_type MoK\a
_diffrn_radiation_wavelength 0.71073
_diffrn_reflns_av_R_equivalents 0.0408
_diffrn_reflns_av_sigmaI/netI 0.0499
_diffrn_reflns_limit_h_max 11
_diffrn_reflns_limit_h_min -11
_diffrn_reflns_limit_k_max 15
_diffrn_reflns_limit_k_min -15
_diffrn_reflns_limit_l_max 21
_diffrn_reflns_limit_l_min -21
_diffrn_reflns_number 23513
_diffrn_reflns_theta_full 27.48
_diffrn_reflns_theta_max 27.48
_diffrn_reflns_theta_min 1.29
_diffrn_standards_number 0
_exptl_absorpt_coefficient_mu 0.487
_exptl_absorpt_correction_T_max 0.9529
_exptl_absorpt_correction_T_min 0.8289
_exptl_absorpt_correction_type multi-scan
_exptl_absorpt_process_details SADABS
_exptl_crystal_colour red
_exptl_crystal_density_diffrn 1.222
_exptl_crystal_description needle
_exptl_crystal_F_000 654
_exptl_crystal_size_max 0.40
_exptl_crystal_size_mid 0.15
_exptl_crystal_size_min 0.10
_refine_diff_density_max 0.673
_refine_diff_density_min -0.389
_refine_diff_density_rms 0.080
_refine_ls_extinction_method none
_refine_ls_goodness_of_fit_ref 1.001
_refine_ls_hydrogen_treatment mixed
_refine_ls_matrix_type full
_refine_ls_number_parameters 484
_refine_ls_number_reflns 7429
_refine_ls_number_restraints 112
_refine_ls_restrained_S_all 0.994
_refine_ls_R_factor_all 0.0632
_refine_ls_R_factor_gt 0.0446
_refine_ls_shift/su_max 0.109
_refine_ls_shift/su_mean 0.005
_refine_ls_structure_factor_coef Fsqd
_refine_ls_weighting_details 'calc w=1/[\s^2^(Fo^2^)+(0.0781P)^2^+0.5835P] where P=(Fo^2^+2Fc^2^)/3'
_refine_ls_weighting_scheme calc
_refine_ls_wR_factor_gt 0.1148
_refine_ls_wR_factor_ref 0.1314
_reflns_number_gt 5856
_reflns_number_total 7429
_reflns_threshold_expression >2sigma(I)
_cod_data_source_file ic102186q_si_001_4.cif
_cod_data_source_block sr13
_cod_database_code 4324763

loop_
_symmetry_equiv_pos_as_xyz
'x, y, z'
'-x, -y, -z'

loop_
_atom_site_label
_atom_site_type_symbol
_atom_site_fract_x
_atom_site_fract_y
_atom_site_fract_z
_atom_site_U_iso_or_equiv
_atom_site_adp_type
_atom_site_occupancy
_atom_site_symmetry_multiplicity
_atom_site_calc_flag
_atom_site_refinement_flags
_atom_site_disorder_assembly
_atom_site_disorder_group
Fe1 Fe 0.98895(3) 0.83756(2) 0.301999(18) 0.01734(10) Uani 1 1 d . . .
N1 N 0.9521(2) 0.89489(15) 0.19397(11) 0.0203(4) Uani 1 1 d . A .
N2 N 0.9960(2) 0.71562(15) 0.22979(11) 0.0209(4) Uani 1 1 d . A .
N3 N 0.9550(2) 0.71084(14) 0.36901(11) 0.0188(4) Uani 1 1 d . A .
C1 C 0.9755(3) 0.8331(2) 0.13164(14) 0.0256(5) Uani 1 1 d . . .
C2 C 1.0047(3) 0.72951(19) 0.15033(14) 0.0243(5) Uani 1 1 d . A .
C3 C 1.0375(3) 0.6473(2) 0.10039(16) 0.0333(5) Uani 1 1 d . . .
C4 C 1.0587(4) 0.5497(2) 0.13266(17) 0.0385(6) Uani 1 1 d . A .
C5 C 1.0423(3) 0.5326(2) 0.21162(16) 0.0334(5) Uani 1 1 d . . .
C6 C 1.0087(3) 0.61581(18) 0.25978(14) 0.0229(4) Uani 1 1 d . A .
C7 C 0.9802(3) 0.61542(18) 0.33868(14) 0.0226(4) Uani 1 1 d . . .
C8 C 0.9169(3) 0.99891(19) 0.17451(13) 0.0222(4) Uani 1 1 d . . .
C9 C 0.7565(3) 0.9966(2) 0.16261(14) 0.0261(5) Uani 1 1 d . A .
C10 C 0.7263(3) 1.0985(2) 0.14575(18) 0.0355(6) Uani 1 1 d . . .
C11 C 0.8479(3) 1.1991(2) 0.1397(2) 0.0412(7) Uani 1 1 d . A .
C12 C 1.0028(3) 1.1989(2) 0.14984(18) 0.0347(6) Uani 1 1 d . . .
C13 C 1.0409(3) 1.09913(19) 0.16740(14) 0.0246(5) Uani 1 1 d . A .
C14 C 0.6166(3) 0.8846(2) 0.16075(16) 0.0292(5) Uani 1 1 d . . .
C15 C 0.4943(3) 0.9063(3) 0.20146(19) 0.0417(6) Uani 1 1 d . A .
H15A H 0.4416 0.9547 0.1698 0.063 Uiso 1 1 calc R . .
H15B H 0.5508 0.9481 0.2600 0.063 Uiso 1 1 calc R . .
H15C H 0.4114 0.8302 0.2008 0.063 Uiso 1 1 calc R . .
C16 C 0.5289(4) 0.8200(3) 0.06948(19) 0.0576(9) Uani 1 1 d . A .
H16A H 0.4413 0.7462 0.0684 0.086 Uiso 1 1 calc R . .
H16B H 0.6067 0.8016 0.0444 0.086 Uiso 1 1 calc R . .
H16C H 0.4825 0.8708 0.0371 0.086 Uiso 1 1 calc R . .
C17 C 1.2125(3) 1.1021(2) 0.17338(15) 0.0269(5) Uani 1 1 d . . .
C18 C 1.2401(3) 1.1033(3) 0.08651(17) 0.0404(6) Uani 1 1 d . A .
H18A H 1.2301 1.1749 0.0664 0.061 Uiso 1 1 calc R . .
H18B H 1.1583 1.0330 0.0466 0.061 Uiso 1 1 calc R . .
H18C H 1.3495 1.1029 0.0908 0.061 Uiso 1 1 calc R . .
C19 C 1.3459(3) 1.2073(2) 0.23764(18) 0.0377(6) Uani 1 1 d . A .
H19A H 1.4529 1.2035 0.2400 0.056 Uiso 1 1 calc R . .
H19B H 1.3295 1.2043 0.2935 0.056 Uiso 1 1 calc R . .
H19C H 1.3406 1.2816 0.2206 0.056 Uiso 1 1 calc R . .
C20 C 0.9188(3) 0.70718(17) 0.44836(13) 0.0200(4) Uani 1 1 d . . .
C21 C 1.0428(3) 0.71934(18) 0.52282(14) 0.0208(4) Uani 1 1 d . A .
C22 C 1.0034(3) 0.7121(2) 0.59827(15) 0.0281(5) Uani 1 1 d . . .
C23 C 0.8467(3) 0.6923(2) 0.60064(16) 0.0335(5) Uani 1 1 d . A .
C24 C 0.7267(3) 0.6810(2) 0.52680(17) 0.0318(5) Uani 1 1 d . . .
C25 C 0.7583(3) 0.68843(19) 0.44960(15) 0.0243(5) Uani 1 1 d . A .
C26 C 1.2167(3) 0.73621(19) 0.52382(15) 0.0238(4) Uani 1 1 d . . .
C27 C 1.2585(3) 0.6295(2) 0.55025(19) 0.0364(6) Uani 1 1 d . A .
H27A H 1.2523 0.6236 0.6077 0.055 Uiso 1 1 calc R . .
H27B H 1.3693 0.6399 0.5487 0.055 Uiso 1 1 calc R . .
H27C H 1.1808 0.5568 0.5112 0.055 Uiso 1 1 calc R . .
C28 C 1.3409(3) 0.8510(2) 0.58228(18) 0.0384(6) Uani 1 1 d . A .
H28A H 1.3131 0.9186 0.5649 0.058 Uiso 1 1 calc R . .
H28B H 1.4503 0.8605 0.5788 0.058 Uiso 1 1 calc R . .
H28C H 1.3388 0.8473 0.6406 0.058 Uiso 1 1 calc R . .
C29 C 0.6195(3) 0.6692(2) 0.37013(16) 0.0290(5) Uani 1 1 d . . .
C30 C 0.5247(4) 0.5366(3) 0.3370(2) 0.0520(8) Uani 1 1 d . A .
H30A H 0.5988 0.4983 0.3256 0.078 Uiso 1 1 calc R . .
H30B H 0.4377 0.5253 0.2848 0.078 Uiso 1 1 calc R . .
H30C H 0.4767 0.5012 0.3795 0.078 Uiso 1 1 calc R . .
C31 C 0.5011(3) 0.7297(3) 0.3831(2) 0.0472(7) Uani 1 1 d . A .
H31A H 0.4435 0.6920 0.4217 0.071 Uiso 1 1 calc R . .
H31B H 0.4218 0.7219 0.3286 0.071 Uiso 1 1 calc R . .
H31C H 0.5622 0.8140 0.4073 0.071 Uiso 1 1 calc R . .
C32 C 1.2456(19) 0.9259(16) 0.3557(13) 0.023(3) Uani 0.601(7) 1 d PDU A 1
H32A H 1.2983 0.9024 0.4076 0.028 Uiso 0.601(7) 1 calc PR A 1
H32B H 1.3114 0.9421 0.3159 0.028 Uiso 0.601(7) 1 calc PR A 1
C33 C 1.1588(4) 0.9991(3) 0.3645(3) 0.0232(11) Uani 0.601(7) 1 d PDU A 1
H33A H 1.1733 1.0712 0.3379 0.028 Uiso 0.601(7) 1 calc PR A 1
C34 C 1.0383(5) 0.9613(3) 0.4071(3) 0.0236(11) Uani 0.601(7) 1 d PDU A 1
H34A H 1.0673 0.9427 0.4650 0.028 Uiso 0.601(7) 1 calc PR A 1
C35 C 0.8790(9) 0.9471(15) 0.3650(10) 0.025(3) Uani 0.601(7) 1 d PDU A 1
H35A H 0.8609 1.0135 0.3386 0.030 Uiso 0.601(7) 1 calc PR A 1
H35B H 0.7932 0.9051 0.3899 0.030 Uiso 0.601(7) 1 calc PR A 1
C32' C 1.252(3) 0.936(3) 0.3562(19) 0.025(4) Uani 0.399(7) 1 d PDU A 2
H32C H 1.3205 0.8894 0.3776 0.030 Uiso 0.399(7) 1 calc PR A 2
H32D H 1.3029 1.0000 0.3282 0.030 Uiso 0.399(7) 1 calc PR A 2
C33' C 1.1573(7) 0.9579(5) 0.4052(4) 0.0222(15) Uani 0.399(7) 1 d PDU A 2
H33B H 1.1713 0.9401 0.4636 0.027 Uiso 0.399(7) 1 calc PR A 2
C34' C 1.0361(7) 1.0040(5) 0.3669(4) 0.0240(16) Uani 0.399(7) 1 d PDU A 2
H34B H 1.0641 1.0758 0.3403 0.029 Uiso 0.399(7) 1 calc PR A 2
C35' C 0.8775(13) 0.939(2) 0.3617(14) 0.027(5) Uani 0.399(7) 1 d PDU A 2
H35C H 0.7914 0.9605 0.3241 0.033 Uiso 0.399(7) 1 calc PR A 2
H35D H 0.8554 0.9185 0.4148 0.033 Uiso 0.399(7) 1 calc PR A 2
C1S C 0.4388(8) 0.4810(6) 0.0229(4) 0.128(2) Uani 1 1 d . . .
H1SA H 0.3623 0.5239 0.0098 0.154 Uiso 1 1 calc R . .
H1SB H 0.3751 0.3951 0.0032 0.154 Uiso 1 1 calc R . .
C2S C 0.6004(8) 0.4373(8) 0.1264(4) 0.150(3) Uani 1 1 d . . .
H2SA H 0.6571 0.4498 0.1869 0.225 Uiso 1 1 calc R . .
H2SB H 0.6807 0.4573 0.0952 0.225 Uiso 1 1 calc R . .
H2SC H 0.5284 0.3540 0.1065 0.225 Uiso 1 1 calc R . .
C3S C 0.5150(13) 0.5041(10) 0.1144(6) 0.190(4) Uani 1 1 d . . .
H3SA H 0.5855 0.5887 0.1350 0.228 Uiso 1 1 calc R . .
H3SB H 0.4310 0.4837 0.1442 0.228 Uiso 1 1 calc R . .
H26 H 1.222(3) 0.734(2) 0.4652(15) 0.018(6) Uiso 1 1 d . . .
H1 H 0.961(3) 0.856(2) 0.0777(17) 0.026(6) Uiso 1 1 d . . .
H14 H 0.663(3) 0.839(2) 0.1894(16) 0.024(6) Uiso 1 1 d . . .
H17 H 1.219(3) 1.030(2) 0.1888(16) 0.023(6) Uiso 1 1 d . . .
H10 H 0.617(3) 1.097(2) 0.1373(18) 0.039(7) Uiso 1 1 d . . .
H24 H 0.618(3) 0.666(2) 0.5287(17) 0.034(7) Uiso 1 1 d . . .
H29 H 0.666(3) 0.700(2) 0.3301(16) 0.022(6) Uiso 1 1 d . . .
H12 H 1.082(3) 1.266(3) 0.1450(18) 0.039(8) Uiso 1 1 d . . .
H22 H 1.089(3) 0.723(2) 0.6502(18) 0.033(7) Uiso 1 1 d . . .
H3 H 1.045(3) 0.660(2) 0.0481(17) 0.027(6) Uiso 1 1 d . . .
H5 H 1.052(3) 0.465(2) 0.2320(18) 0.037(7) Uiso 1 1 d . . .
H11 H 0.825(4) 1.258(3) 0.132(2) 0.049(9) Uiso 1 1 d . . .
H4 H 1.076(3) 0.496(3) 0.0964(19) 0.041(8) Uiso 1 1 d . . .
H23 H 0.822(4) 0.683(3) 0.651(2) 0.046(8) Uiso 1 1 d . . .
H7 H 0.972(3) 0.551(2) 0.3674(18) 0.039(8) Uiso 1 1 d . . .

loop_
_atom_site_aniso_label
_atom_site_aniso_U_11
_atom_site_aniso_U_22
_atom_site_aniso_U_33
_atom_site_aniso_U_23
_atom_site_aniso_U_13
_atom_site_aniso_U_12
Fe1 0.01861(16) 0.01658(15) 0.01848(16) 0.00365(11) 0.00714(12) 0.00717(11)
N1 0.0193(9) 0.0203(8) 0.0218(9) 0.0055(7) 0.0056(7) 0.0078(7)
N2 0.0221(9) 0.0194(8) 0.0212(9) 0.0020(7) 0.0067(7) 0.0076(7)
N3 0.0162(8) 0.0180(8) 0.0218(9) 0.0036(7) 0.0059(7) 0.0054(7)
C1 0.0287(12) 0.0296(11) 0.0192(11) 0.0071(9) 0.0072(9) 0.0107(9)
C2 0.0261(11) 0.0258(11) 0.0197(10) 0.0020(9) 0.0071(9) 0.0079(9)
C3 0.0447(15) 0.0336(13) 0.0242(12) 0.0002(10) 0.0145(11) 0.0155(11)
C4 0.0532(17) 0.0313(13) 0.0359(14) -0.0046(11) 0.0180(12) 0.0208(12)
C5 0.0452(15) 0.0244(11) 0.0338(13) 0.0027(10) 0.0123(11) 0.0167(11)
C6 0.0238(11) 0.0186(10) 0.0258(11) 0.0028(8) 0.0066(9) 0.0081(8)
C7 0.0244(11) 0.0180(10) 0.0270(11) 0.0076(8) 0.0091(9) 0.0077(8)
C8 0.0249(11) 0.0246(10) 0.0196(10) 0.0073(8) 0.0058(8) 0.0121(9)
C9 0.0245(11) 0.0291(11) 0.0263(11) 0.0089(9) 0.0069(9) 0.0113(9)
C10 0.0262(12) 0.0370(13) 0.0478(16) 0.0131(11) 0.0087(11) 0.0177(11)
C11 0.0373(15) 0.0315(13) 0.0618(19) 0.0216(13) 0.0117(13) 0.0205(12)
C12 0.0320(13) 0.0266(12) 0.0454(15) 0.0170(11) 0.0089(11) 0.0099(10)
C13 0.0237(11) 0.0276(11) 0.0232(11) 0.0100(9) 0.0057(9) 0.0097(9)
C14 0.0241(11) 0.0327(12) 0.0324(13) 0.0114(10) 0.0090(10) 0.0107(10)
C15 0.0312(14) 0.0468(15) 0.0522(17) 0.0144(13) 0.0193(12) 0.0141(12)
C16 0.0500(18) 0.0589(19) 0.0410(17) -0.0017(14) 0.0161(14) -0.0090(15)
C17 0.0246(11) 0.0301(12) 0.0287(12) 0.0137(10) 0.0081(9) 0.0113(9)
C18 0.0342(14) 0.0601(17) 0.0334(14) 0.0191(13) 0.0151(11) 0.0187(13)
C19 0.0267(13) 0.0392(14) 0.0409(15) 0.0095(11) 0.0052(11) 0.0071(11)
C20 0.0221(10) 0.0169(9) 0.0234(11) 0.0067(8) 0.0099(8) 0.0070(8)
C21 0.0213(10) 0.0180(9) 0.0242(11) 0.0060(8) 0.0076(8) 0.0072(8)
C22 0.0325(13) 0.0324(12) 0.0217(11) 0.0065(9) 0.0090(10) 0.0138(10)
C23 0.0396(14) 0.0434(14) 0.0287(13) 0.0130(11) 0.0196(11) 0.0206(12)
C24 0.0263(12) 0.0414(14) 0.0395(14) 0.0154(11) 0.0206(11) 0.0171(11)
C25 0.0234(11) 0.0227(10) 0.0311(12) 0.0108(9) 0.0120(9) 0.0095(9)
C26 0.0198(10) 0.0244(10) 0.0269(12) 0.0092(9) 0.0062(9) 0.0073(8)
C27 0.0283(13) 0.0394(13) 0.0550(17) 0.0247(12) 0.0209(12) 0.0193(11)
C28 0.0274(13) 0.0359(13) 0.0412(15) 0.0032(11) 0.0029(11) 0.0041(10)
C29 0.0199(11) 0.0347(12) 0.0367(13) 0.0175(10) 0.0107(10) 0.0108(9)
C30 0.0385(16) 0.0397(15) 0.059(2) 0.0145(14) -0.0083(14) 0.0056(12)
C31 0.0332(14) 0.068(2) 0.0566(18) 0.0276(15) 0.0183(13) 0.0312(14)
C32 0.023(6) 0.020(4) 0.026(6) 0.003(4) 0.005(4) 0.007(4)
C33 0.022(2) 0.0180(17) 0.024(2) 0.0019(16) 0.0034(15) 0.0030(14)
C34 0.033(2) 0.0158(17) 0.021(2) 0.0000(16) 0.0074(16) 0.0086(15)
C35 0.028(4) 0.026(5) 0.033(6) -0.001(4) 0.017(4) 0.019(4)
C32' 0.017(7) 0.027(8) 0.026(9) 0.012(6) 0.006(6) 0.000(5)
C33' 0.025(3) 0.015(3) 0.023(3) 0.005(2) 0.006(2) 0.003(2)
C34' 0.037(4) 0.011(2) 0.024(3) 0.004(2) 0.009(2) 0.008(2)
C35' 0.035(6) 0.022(7) 0.026(8) 0.012(6) 0.006(6) 0.012(6)
C1S 0.148(6) 0.101(4) 0.097(4) 0.000(3) 0.046(4) -0.006(4)
C2S 0.104(5) 0.197(8) 0.103(5) 0.006(5) 0.025(4) 0.005(5)
C3S 0.217(11) 0.226(11) 0.185(10) 0.060(8) 0.076(8) 0.139(9)

loop_
_atom_type_symbol
_atom_type_description
_atom_type_scat_dispersion_real
_atom_type_scat_dispersion_imag
_atom_type_scat_source
C C 0.0033 0.0016 'International Tables Vol C Tables 4.2.6.8 and 6.1.1.4'
H H 0.0000 0.0000 'International Tables Vol C Tables 4.2.6.8 and 6.1.1.4'
Fe Fe 0.3463 0.8444 'International Tables Vol C Tables 4.2.6.8 and 6.1.1.4'
N N 0.0061 0.0033 'International Tables Vol C Tables 4.2.6.8 and 6.1.1.4'

loop_
_geom_angle_atom_site_label_1
_geom_angle_atom_site_label_2
_geom_angle_atom_site_label_3
_geom_angle
_geom_angle_site_symmetry_3
N2 Fe1 N3 79.41(7) .
N2 Fe1 N1 78.89(7) .
N3 Fe1 N1 151.92(7) .
N2 Fe1 C33 132.59(12) .
N3 Fe1 C33 116.05(14) .
N1 Fe1 C33 91.82(14) .
N2 Fe1 C33' 133.44(17) .
N3 Fe1 C33' 91.37(19) .
N1 Fe1 C33' 116.55(19) .
C33 Fe1 C33' 24.73(17) .
N2 Fe1 C34 162.08(13) .
N3 Fe1 C34 90.33(14) .
N1 Fe1 C34 114.90(14) .
C33 Fe1 C34 40.71(16) .
C33' Fe1 C34 31.18(18) .
N2 Fe1 C34' 162.03(19) .
N3 Fe1 C34' 114.8(2) .
N1 Fe1 C34' 90.3(2) .
C33 Fe1 C34' 32.42(19) .
C33' Fe1 C34' 40.6(2) .
C34 Fe1 C34' 24.68(18) .
N2 Fe1 C32' 98.7(5) .
N3 Fe1 C32' 101.2(9) .
N1 Fe1 C32' 99.5(9) .
C33 Fe1 C32' 36.7(6) .
C33' Fe1 C32' 38.2(5) .
C34 Fe1 C32' 68.7(5) .
C34' Fe1 C32' 68.7(5) .
N2 Fe1 C32 97.1(3) .
N3 Fe1 C32 99.1(6) .
N1 Fe1 C32 101.0(6) .
C33 Fe1 C32 38.8(4) .
C33' Fe1 C32 39.1(4) .
C34 Fe1 C32 69.9(4) .
C34' Fe1 C32 70.7(4) .
C32' Fe1 C32 2.4(12) .
N2 Fe1 C35 158.0(3) .
N3 Fe1 C35 97.3(4) .
N1 Fe1 C35 96.2(4) .
C33 Fe1 C35 68.4(3) .
C33' Fe1 C35 67.9(3) .
C34 Fe1 C35 37.3(3) .
C34' Fe1 C35 36.5(4) .
C32' Fe1 C35 103.2(5) .
C32 Fe1 C35 104.9(4) .
N2 Fe1 C35' 156.7(4) .
N3 Fe1 C35' 96.6(6) .
N1 Fe1 C35' 96.3(6) .
C33 Fe1 C35' 69.8(5) .
C33' Fe1 C35' 69.1(5) .
C34 Fe1 C35' 38.4(5) .
C34' Fe1 C35' 37.9(5) .
C32' Fe1 C35' 104.6(6) .
C32 Fe1 C35' 106.2(5) .
C35 Fe1 C35' 1.4(7) .
C1 N1 C8 115.30(18) .
C1 N1 Fe1 114.74(14) .
C8 N1 Fe1 129.74(14) .
C2 N2 C6 120.24(18) .
C2 N2 Fe1 120.22(14) .
C6 N2 Fe1 119.23(15) .
C7 N3 C20 114.61(17) .
C7 N3 Fe1 114.47(15) .
C20 N3 Fe1 130.76(13) .
N1 C1 C2 114.9(2) .
N2 C2 C3 120.8(2) .
N2 C2 C1 109.72(19) .
C3 C2 C1 129.4(2) .
C4 C3 C2 118.6(2) .
C5 C4 C3 120.5(2) .
C4 C5 C6 119.5(2) .
N2 C6 C5 120.1(2) .
N2 C6 C7 110.03(18) .
C5 C6 C7 129.9(2) .
N3 C7 C6 115.09(19) .
C13 C8 C9 121.46(19) .
C13 C8 N1 119.83(19) .
C9 C8 N1 118.71(18) .
C10 C9 C8 117.7(2) .
C10 C9 C14 120.0(2) .
C8 C9 C14 122.13(19) .
C11 C10 C9 121.7(2) .
C12 C11 C10 119.8(2) .
C11 C12 C13 121.2(2) .
C12 C13 C8 118.2(2) .
C12 C13 C17 118.7(2) .
C8 C13 C17 123.06(19) .
C15 C14 C9 114.0(2) .
C15 C14 C16 109.6(2) .
C9 C14 C16 109.4(2) .
C13 C17 C18 110.22(19) .
C13 C17 C19 113.0(2) .
C18 C17 C19 110.0(2) .
C21 C20 C25 121.1(2) .
C21 C20 N3 119.72(18) .
C25 C20 N3 119.17(18) .
C22 C21 C20 118.6(2) .
C22 C21 C26 118.67(19) .
C20 C21 C26 122.74(19) .
C23 C22 C21 121.3(2) .
C22 C23 C24 119.2(2) .
C23 C24 C25 122.4(2) .
C24 C25 C20 117.5(2) .
C24 C25 C29 119.7(2) .
C20 C25 C29 122.7(2) .
C21 C26 C28 112.14(19) .
C21 C26 C27 110.11(18) .
C28 C26 C27 110.1(2) .
C25 C29 C30 110.27(19) .
C25 C29 C31 113.2(2) .
C30 C29 C31 109.2(2) .
C33 C32 Fe1 67.2(6) .
C32 C33 C34 116.9(9) .
C32 C33 Fe1 74.0(8) .
C34 C33 Fe1 70.2(2) .
C35 C34 C33 118.4(7) .
C35 C34 Fe1 78.6(7) .
C33 C34 Fe1 69.1(2) .
C34 C35 Fe1 64.1(5) .
C33' C32' Fe1 65.4(9) .
C34' C33' C32' 116.8(14) .
C34' C33' Fe1 70.2(3) .
C32' C33' Fe1 76.4(13) .
C35' C34' C33' 117.0(11) .
C35' C34' Fe1 74.8(11) .
C33' C34' Fe1 69.2(3) .
C34' C35' Fe1 67.3(8) .
C3S C1S C1S 111.8(8) 2_665
C2S C3S C1S 105.2(9) .

loop_
_geom_bond_atom_site_label_1
_geom_bond_atom_site_label_2
_geom_bond_distance
_geom_bond_site_symmetry_2
Fe1 N2 1.8523(17) .
Fe1 N3 1.9657(17) .
Fe1 N1 1.9728(18) .
Fe1 C33 2.041(3) .
Fe1 C33' 2.049(5) .
Fe1 C34 2.055(3) .
Fe1 C34' 2.062(5) .
Fe1 C32' 2.19(3) .
Fe1 C32 2.129(18) .
Fe1 C35 2.240(14) .
Fe1 C35' 2.16(2) .
N1 C1 1.329(3) .
N1 C8 1.443(3) .
N2 C2 1.366(3) .
N2 C6 1.377(3) .
N3 C7 1.333(3) .
N3 C20 1.441(3) .
C1 C2 1.410(3) .
C2 C3 1.397(3) .
C3 C4 1.391(4) .
C4 C5 1.385(4) .
C5 C6 1.393(3) .
C6 C7 1.402(3) .
C8 C13 1.400(3) .
C8 C9 1.410(3) .
C9 C10 1.388(3) .
C9 C14 1.519(3) .
C10 C11 1.385(4) .
C11 C12 1.376(4) .
C12 C13 1.397(3) .
C13 C17 1.525(3) .
C14 C15 1.519(4) .
C14 C16 1.527(4) .
C17 C18 1.529(3) .
C17 C19 1.530(3) .
C20 C21 1.407(3) .
C20 C25 1.406(3) .
C21 C22 1.392(3) .
C21 C26 1.521(3) .
C22 C23 1.376(3) .
C23 C24 1.383(4) .
C24 C25 1.390(3) .
C25 C29 1.518(3) .
C26 C28 1.531(3) .
C26 C27 1.532(3) .
C29 C30 1.528(4) .
C29 C31 1.533(4) .
C32 C33 1.388(11) .
C33 C34 1.425(6) .
C34 C35 1.385(9) .
C32' C33' 1.394(15) .
C33' C34' 1.428(8) .
C34' C35' 1.373(13) .
C1S C3S 1.464(10) .
C1S C1S 1.478(12) 2_665
C2S C3S 1.288(10) .
